data_2014911
loop_
_publ_author_name
'Glidewell, Christopher'
'Low, John N.'
'Skakle, Janet M. S.'
'Wardell, James L.'

_publ_section_title
;
 Hydrogen bonding in C-substituted nitroanilines: simple <i>C</i>(8)
 chains in 2-bromo-6-chloro-4-nitroaniline
;
_journal_issue 5
_journal_name_full 'Acta Crystallographica Section C'
_journal_page_first o336
_journal_page_last o338
_journal_paper_doi 10.1107/S0108270105010085
_journal_volume 61
_journal_year 2005
_chemical_formula_iupac 'C6 H4 Br0.90 Cl1.10 N2 O2'
_chemical_formula_moiety 'C6 H4 Br0.90 Cl1.10 N2 O2'
_chemical_formula_sum 'C6 H4 Br0.9 Cl1.1 N2 O2'
_chemical_formula_weight 247.02
_chemical_name_systematic
;
2-bromo-6-chloro-4-nitroaniline
;
_space_group_IT_number 14
_symmetry_cell_setting monoclinic
_symmetry_space_group_name_Hall '-P 2ybc'
_symmetry_space_group_name_H-M 'P 1 21/c 1'
_atom_sites_solution_hydrogens geom
_atom_sites_solution_primary direct
_atom_sites_solution_secondary difmap
_cell_angle_alpha 90.00
_cell_angle_beta 93.224(2)
_cell_angle_gamma 90.00
_cell_formula_units_Z 4
_cell_length_a 3.8052(3)
_cell_length_b 17.9667(13)
_cell_length_c 12.0417(9)
_cell_measurement_reflns_used 1863
_cell_measurement_temperature 298(2)
_cell_measurement_theta_max 27.50
_cell_measurement_theta_min 2.04
_cell_volume 821.95(11)
_computing_cell_refinement 'SAINT (Bruker, 2000)'
_computing_data_collection 'SMART (Bruker, 1998)'
_computing_data_reduction SAINT
_computing_molecular_graphics 'PLATON (Spek, 2003)'
_computing_publication_material 'SHELXL97 and PRPKAPPA (Ferguson, 1999)'
_computing_structure_refinement 'OSCAIL and SHELXL97 (Sheldrick, 1997)'
_computing_structure_solution 'OSCAIL (McArdle, 2003) and SHELXS97 (Sheldrick, 1997)'
_diffrn_ambient_temperature 298(2)
_diffrn_measured_fraction_theta_full 0.998
_diffrn_measured_fraction_theta_max 0.998
_diffrn_measurement_device_type 'Bruker SMART 1000 CCD area detector'
_diffrn_measurement_method \f-\w
_diffrn_radiation_monochromator graphite
_diffrn_radiation_source 'Bruker-Nonius FR91 rotating anode'
_diffrn_radiation_type 'Mo K\a'
_diffrn_radiation_wavelength 0.71073
_diffrn_reflns_av_R_equivalents 0.0374
_diffrn_reflns_av_sigmaI/netI 0.0373
_diffrn_reflns_limit_h_max 4
_diffrn_reflns_limit_h_min -4
_diffrn_reflns_limit_k_max 16
_diffrn_reflns_limit_k_min -23
_diffrn_reflns_limit_l_max 15
_diffrn_reflns_limit_l_min -15
_diffrn_reflns_number 5904
_diffrn_reflns_theta_full 27.50
_diffrn_reflns_theta_max 27.50
_diffrn_reflns_theta_min 2.04
_diffrn_standards_decay_% nil
_exptl_absorpt_coefficient_mu 4.828
_exptl_absorpt_correction_T_max 0.749
_exptl_absorpt_correction_T_min 0.201
_exptl_absorpt_correction_type multi-scan
_exptl_absorpt_process_details '(SADABS; Bruker, 2000)'
_exptl_crystal_colour red
_exptl_crystal_density_diffrn 1.996
_exptl_crystal_density_method 'not measured'
_exptl_crystal_description plate
_exptl_crystal_F_000 480.8
_exptl_crystal_size_max 0.49
_exptl_crystal_size_mid 0.16
_exptl_crystal_size_min 0.06
_refine_diff_density_max 0.500
_refine_diff_density_min -0.379
_refine_ls_extinction_method none
_refine_ls_goodness_of_fit_ref 1.019
_refine_ls_hydrogen_treatment constr
_refine_ls_matrix_type full
_refine_ls_number_parameters 129
_refine_ls_number_reflns 1863
_refine_ls_number_restraints 4
_refine_ls_restrained_S_all 1.020
_refine_ls_R_factor_all 0.0657
_refine_ls_R_factor_gt 0.0396
_refine_ls_shift/su_max 0.001
_refine_ls_shift/su_mean 0.000
_refine_ls_structure_factor_coef Fsqd
_refine_ls_weighting_details 'w=1/[\s^2^(Fo^2^)+(0.0477P)^2^] where P=(Fo^2^+2Fc^2^)/3'
_refine_ls_weighting_scheme calc
_refine_ls_wR_factor_gt 0.0813
_refine_ls_wR_factor_ref 0.0871
_reflns_number_gt 1357
_reflns_number_total 1863
_reflns_threshold_expression I>2\s(I)
_cod_data_source_file sk1832.cif
_cod_data_source_block I
_cod_original_sg_symbol_H-M 'P 21/c'
_cod_original_formula_sum 'C6 H4 Br0.90 Cl1.10 N2 O2'
_cod_database_code 2014911
_cod_database_fobs_code 2014911

loop_
_symmetry_equiv_pos_as_xyz
'x, y, z'
'-x, y+1/2, -z+1/2'
'-x, -y, -z'
'x, -y+1/2, z+1/2'

loop_
_atom_site_label
_atom_site_fract_x
_atom_site_fract_y
_atom_site_fract_z
_atom_site_U_iso_or_equiv
_atom_site_adp_type
_atom_site_calc_flag
_atom_site_refinement_flags
_atom_site_occupancy
_atom_site_disorder_assembly
_atom_site_disorder_group
_atom_site_type_symbol
Br2 0.1862(12) 0.3784(4) 0.4908(2) 0.0367(6) Uani d PD 0.50 A 1 Br
Br6 0.832(2) 0.2873(4) 0.9060(7) 0.0507(11) Uani d PD 0.40 A 1 Br
Cl2 0.152(3) 0.3787(11) 0.5097(5) 0.0362(14) Uani d PD 0.50 A 2 Cl
Cl6 0.778(4) 0.2869(5) 0.8918(11) 0.0446(12) Uani d PD 0.60 A 2 Cl
N1 0.4805(8) 0.26991(16) 0.6681(3) 0.0545(8) Uani d . 1 . . N
N4 0.5273(9) 0.56628(18) 0.8132(3) 0.0569(8) Uani d . 1 A . N
O41 0.3704(10) 0.61269(16) 0.7523(3) 0.0789(9) Uani d . 1 . . O
O42 0.6807(10) 0.58180(18) 0.9026(3) 0.0838(10) Uani d . 1 . . O
C1 0.4947(8) 0.34078(17) 0.7041(3) 0.0370(7) Uani d . 1 A . C
C2 0.3633(7) 0.40011(17) 0.63759(16) 0.0359(7) Uani d D 1 . . C
C3 0.3719(8) 0.47309(17) 0.6714(3) 0.0383(7) Uani d . 1 A . C
C4 0.5183(8) 0.48899(19) 0.7769(3) 0.0404(8) Uani d . 1 . . C
C5 0.6536(8) 0.4335(2) 0.8470(3) 0.0427(8) Uani d . 1 A . C
C6 0.6380(7) 0.36189(15) 0.8095(2) 0.0395(8) Uani d D 1 . . C
H1A 0.5584 0.2346 0.7111 0.065 Uiso d R 1 . . H
H1B 0.3883 0.2597 0.6031 0.065 Uiso d R 1 A . H
H3 0.2823 0.5108 0.6250 0.046 Uiso calc R 1 . . H
H5 0.7519 0.4447 0.9175 0.051 Uiso calc R 1 . . H

loop_
_atom_site_aniso_label
_atom_site_aniso_U_11
_atom_site_aniso_U_22
_atom_site_aniso_U_33
_atom_site_aniso_U_12
_atom_site_aniso_U_13
_atom_site_aniso_U_23
Br2 0.0409(11) 0.0396(7) 0.0290(9) -0.0005(9) -0.0021(10) 0.0000(11)
Br6 0.037(2) 0.0630(12) 0.050(2) 0.0040(9) -0.0141(13) 0.0272(11)
Cl2 0.0378(19) 0.0454(18) 0.026(2) -0.0016(14) 0.0046(18) -0.003(2)
Cl6 0.034(3) 0.0550(17) 0.042(2) 0.0067(15) -0.0151(18) 0.0203(12)
N1 0.069(2) 0.0347(17) 0.059(2) 0.0049(14) -0.0034(17) 0.0026(14)
N4 0.074(2) 0.0446(19) 0.053(2) -0.0122(17) 0.0105(17) -0.0092(16)
O41 0.117(3) 0.0373(18) 0.082(2) 0.0081(16) -0.0024(19) -0.0034(14)
O42 0.118(3) 0.068(2) 0.065(2) -0.0216(19) -0.0024(18) -0.0247(16)
C1 0.0359(16) 0.0319(18) 0.0437(19) 0.0020(13) 0.0066(14) 0.0042(14)
C2 0.0302(15) 0.0356(17) 0.0419(18) -0.0013(12) 0.0027(13) 0.0016(13)
C3 0.0368(16) 0.0309(17) 0.048(2) 0.0003(13) 0.0059(14) 0.0058(14)
C4 0.0426(18) 0.0368(19) 0.0423(19) -0.0037(14) 0.0077(14) -0.0033(15)
C5 0.0400(17) 0.053(2) 0.0351(18) -0.0077(15) 0.0016(14) 0.0019(15)
C6 0.0326(16) 0.0389(19) 0.047(2) 0.0010(14) 0.0044(14) 0.0117(15)

loop_
_atom_type_symbol
_atom_type_description
_atom_type_scat_dispersion_real
_atom_type_scat_dispersion_imag
_atom_type_scat_source
C C 0.0033 0.0016 'International Tables Vol C Tables 4.2.6.8 and 6.1.1.4'
H H 0.0000 0.0000 'International Tables Vol C Tables 4.2.6.8 and 6.1.1.4'
Br Br -0.2901 2.4595 'International Tables Vol C Tables 4.2.6.8 and 6.1.1.4'
Cl Cl 0.1484 0.1585 'International Tables Vol C Tables 4.2.6.8 and 6.1.1.4'
N N 0.0061 0.0033 'International Tables Vol C Tables 4.2.6.8 and 6.1.1.4'
O O 0.0106 0.0060 'International Tables Vol C Tables 4.2.6.8 and 6.1.1.4'

loop_
_geom_angle_atom_site_label_1
_geom_angle_atom_site_label_2
_geom_angle_atom_site_label_3
_geom_angle
_geom_angle_publ_flag
N1 C1 C6 123.6(3) no
N1 C1 C2 121.8(3) no
C6 C1 C2 114.6(2) no
C3 C2 C1 123.5(2) no
C3 C2 Cl2 118.4(7) no
C1 C2 Cl2 117.9(7) no
C3 C2 Br2 118.3(3) no
C1 C2 Br2 118.1(3) no
C2 C3 C4 118.0(3) no
C2 C3 H3 121.0 no
C4 C3 H3 121.0 no
C5 C4 C3 121.7(3) no
C5 C4 N4 120.1(3) no
C3 C4 N4 118.2(3) no
C6 C5 C4 117.9(3) no
C6 C5 H5 121.0 no
C4 C5 H5 121.0 no
C5 C6 C1 124.2(2) no
C5 C6 Cl6 122.4(6) no
C1 C6 Cl6 113.4(5) no
C5 C6 Br6 117.0(4) no
C1 C6 Br6 118.8(4) no
C1 N1 H1A 119.9 no
C1 N1 H1B 120.1 no
H1A N1 H1B 120.0 no
O42 N4 O41 123.7(4) no
O42 N4 C4 118.8(4) no
O41 N4 C4 117.5(3) no

loop_
_geom_bond_atom_site_label_1
_geom_bond_atom_site_label_2
_geom_bond_site_symmetry_2
_geom_bond_distance
_geom_bond_publ_flag
C1 C2 . 1.408(4) y
C2 C3 . 1.373(4) y
C3 C4 . 1.387(5) y
C4 C5 . 1.387(5) y
C5 C6 . 1.364(5) y
C6 C1 . 1.404(5) y
C1 N1 . 1.345(4) y
C4 N4 . 1.456(5) y
N4 O41 . 1.241(4) y
N4 O42 . 1.228(4) y
C2 Cl2 . 1.741(2) no
C2 Br2 . 1.8965(19) no
C3 H3 . 0.93 no
C5 H5 . 0.93 no
C6 Cl6 . 1.738(2) no
C6 Br6 . 1.8963(19) no
N1 H1A . 0.86 no
N1 H1B . 0.86 no

loop_
_geom_hbond_atom_site_label_D
_geom_hbond_atom_site_label_H
_geom_hbond_atom_site_label_A
_geom_hbond_site_symmetry_A
_geom_hbond_distance_DH
_geom_hbond_distance_HA
_geom_hbond_distance_DA
_geom_hbond_angle_DHA
_geom_hbond_publ_flag
N1 H1A O41 2_646 0.86 2.25 3.026(4) 151 y

loop_
_geom_torsion_atom_site_label_1
_geom_torsion_atom_site_label_2
_geom_torsion_atom_site_label_3
_geom_torsion_atom_site_label_4
_geom_torsion
_geom_torsion_publ_flag
N1 C1 C2 C3 179.8(3) no
C6 C1 C2 C3 0.0(4) no
N1 C1 C2 Cl2 4.4(6) no
C6 C1 C2 Cl2 -175.4(5) no
N1 C1 C2 Br2 -3.4(5) no
C6 C1 C2 Br2 176.8(3) no
C1 C2 C3 C4 0.0(4) no
Cl2 C2 C3 C4 175.4(5) no
Br2 C2 C3 C4 -176.8(3) no
C2 C3 C4 C5 0.1(4) no
C2 C3 C4 N4 -179.9(3) no
C3 C4 C5 C6 -0.2(5) no
N4 C4 C5 C6 179.8(3) no
C4 C5 C6 C1 0.2(5) no
C4 C5 C6 Cl6 -176.7(6) no
C4 C5 C6 Br6 178.9(4) no
N1 C1 C6 C5 -179.9(3) no
C2 C1 C6 C5 -0.1(4) no
N1 C1 C6 Cl6 -2.7(7) no
C2 C1 C6 Cl6 177.1(6) no
N1 C1 C6 Br6 1.4(6) no
C2 C1 C6 Br6 -178.8(4) no
C5 C4 N4 O42 5.7(5) no
C3 C4 N4 O42 -174.3(3) no
C5 C4 N4 O41 -172.6(3) no
C3 C4 N4 O41 7.4(5) no
